data_1547614
loop_
_publ_author_name
'He, Rui'
'Liu, Penglin'
'Huo, Xiaohong'
'Zhang, Wanbin'

_publ_section_title
;
 Ir/Zn Dual Catalysis: Enantioselective and Diastereodivergent
 \a-Allylation of Unprotected \a-Hydroxy Indanones.
;
_journal_issue 20
_journal_name_full 'Organic letters'
_journal_page_first 5513
_journal_page_last 5516
_journal_paper_doi 10.1021/acs.orglett.7b02577
_journal_volume 19
_journal_year 2017
_chemical_absolute_configuration ad
_chemical_formula_moiety 'C25 H21 N O5'
_chemical_formula_sum 'C25 H21 N O5'
_chemical_formula_weight 414.92
_space_group_crystal_system trigonal
_space_group_IT_number 146
_space_group_name_Hall 'R 3'
_space_group_name_H-M_alt 'R 3 :H'
_symmetry_space_group_name_Hall 'R 3'
_symmetry_space_group_name_H-M 'R 3 :H'
_atom_sites_solution_hydrogens geom
_audit_creation_method SHELXL-2014/7
_cell_angle_alpha 90
_cell_angle_beta 90
_cell_angle_gamma 120
_cell_formula_units_Z 18
_cell_length_a 31.8047(10)
_cell_length_b 31.8047(10)
_cell_length_c 11.8143(5)
_cell_measurement_reflns_used 9875
_cell_measurement_temperature 173(2)
_cell_measurement_theta_max 66.55
_cell_measurement_theta_min 2.78
_cell_volume 10349.5(6)
_computing_cell_refinement 'Bruker SAINT'
_computing_data_collection 'Bruker APEX2'
_computing_data_reduction 'Bruker SAINT'
_computing_molecular_graphics 'Bruker SHELXTL'
_computing_publication_material 'Bruker SHELXTL'
_computing_structure_refinement 'SHELXL-2014 (Sheldrick, 2014)'
_computing_structure_solution 'SHELXS-97 (Sheldrick 2008)'
_diffrn_ambient_temperature 173(2)
_diffrn_measured_fraction_theta_full 0.997
_diffrn_measured_fraction_theta_max 0.996
_diffrn_measurement_device_type 'CCD area detector'
_diffrn_measurement_method 'phi and omega scans'
_diffrn_radiation_type CuK\a
_diffrn_radiation_wavelength 1.54178
_diffrn_reflns_av_R_equivalents 0.0275
_diffrn_reflns_av_unetI/netI 0.0172
_diffrn_reflns_Laue_measured_fraction_full 0.997
_diffrn_reflns_Laue_measured_fraction_max 0.996
_diffrn_reflns_limit_h_max 35
_diffrn_reflns_limit_h_min -37
_diffrn_reflns_limit_k_max 37
_diffrn_reflns_limit_k_min -37
_diffrn_reflns_limit_l_max 14
_diffrn_reflns_limit_l_min -14
_diffrn_reflns_number 47837
_diffrn_reflns_point_group_measured_fraction_full 0.995
_diffrn_reflns_point_group_measured_fraction_max 0.994
_diffrn_reflns_theta_full 66.617
_diffrn_reflns_theta_max 66.617
_diffrn_reflns_theta_min 4.071
_diffrn_source 'sealed tube'
_exptl_absorpt_coefficient_mu 0.688
_exptl_absorpt_correction_type none
_exptl_crystal_colour colorless
_exptl_crystal_density_diffrn 1.198
_exptl_crystal_description block
_exptl_crystal_F_000 8073
_exptl_crystal_size_max 0.05
_exptl_crystal_size_mid 0.04
_exptl_crystal_size_min 0.03
_platon_squeeze_details
;
;
_refine_diff_density_max 0.966
_refine_diff_density_min -0.287
_refine_diff_density_rms 0.077
_refine_ls_abs_structure_details
;
 Flack x determined using 3759 quotients [(I+)-(I-)]/[(I+)+(I-)]
 (Parsons, Flack and Wagner, Acta Cryst. B69 (2013) 249-259).
;
_refine_ls_abs_structure_Flack 0.01(3)
_refine_ls_extinction_method none
_refine_ls_goodness_of_fit_ref 1.070
_refine_ls_hydrogen_treatment mixed
_refine_ls_matrix_type full
_refine_ls_number_parameters 582
_refine_ls_number_reflns 8091
_refine_ls_number_restraints 179
_refine_ls_restrained_S_all 1.131
_refine_ls_R_factor_all 0.0566
_refine_ls_R_factor_gt 0.0554
_refine_ls_shift/su_max 0.000
_refine_ls_shift/su_mean 0.000
_refine_ls_structure_factor_coef Fsqd
_refine_ls_weighting_details 'w=1/[\s^2^(Fo^2^)+(0.1228P)^2^+3.6990P] where P=(Fo^2^+2Fc^2^)/3'
_refine_ls_weighting_scheme calc
_refine_ls_wR_factor_gt 0.1568
_refine_ls_wR_factor_ref 0.1593
_reflns_Friedel_coverage 0.995
_reflns_Friedel_fraction_full 0.992
_reflns_Friedel_fraction_max 0.992
_reflns_number_gt 7838
_reflns_number_total 8091
_reflns_threshold_expression 'I > 2\s(I)'
_cod_data_source_file ol7b02577_si_004.cif
_cod_data_source_block Q
_cod_depositor_comments
;
Adding full bibliography for 1547611--1547614.cif.

2019-03-02
Z value and formula fixed to values more according to usual
chemical conventions.                 miguel
;
_cod_original_formula_weight 829.85
_cod_original_formula_moiety 'C25 H21 N O5, C25 H20 N O5'
_cod_original_cell_volume 10349.5(8)
_cod_original_formula_sum 'C50 H41 N2 O10 '
_cod_original_formula_units_Z 9
_cod_database_code 1547614
_shelx_shelxl_version_number 2014/7
_shelx_space_group_comment
;
The symmetry employed for this shelxl refinement is uniquely defined
by the following loop, which should always be used as a source of
symmetry information in preference to the above space-group names.
They are only intended as comments.
;

loop_
_space_group_symop_operation_xyz
'x, y, z'
'-y, x-y, z'
'-x+y, -x, z'
'x+2/3, y+1/3, z+1/3'
'-y+2/3, x-y+1/3, z+1/3'
'-x+y+2/3, -x+1/3, z+1/3'
'x+1/3, y+2/3, z+2/3'
'-y+1/3, x-y+2/3, z+2/3'
'-x+y+1/3, -x+2/3, z+2/3'

loop_
_atom_site_label
_atom_site_type_symbol
_atom_site_fract_x
_atom_site_fract_y
_atom_site_fract_z
_atom_site_U_iso_or_equiv
_atom_site_adp_type
_atom_site_occupancy
_atom_site_site_symmetry_order
_atom_site_calc_flag
_atom_site_refinement_flags_posn
_atom_site_refinement_flags_adp
O1 O 0.28749(12) 0.49754(14) 0.4482(4) 0.0850(11) Uani 1 1 d . U
N1 N 0.31233(13) 0.54096(17) 0.4516(5) 0.0836(14) Uani 1 1 d . U
C1 C 0.36535(14) 0.56296(15) 0.4647(4) 0.0588(10) Uani 1 1 d . U
O2 O 0.29613(17) 0.5676(2) 0.4326(8) 0.154(3) Uani 1 1 d . U
N2 N 0.91772(16) 0.86102(17) 0.5234(6) 0.0868(15) Uani 1 1 d . U
C2 C 0.38483(13) 0.53302(13) 0.4694(3) 0.0487(8) Uani 1 1 d . U
H2A H 0.3646 0.4987 0.4672 0.061(13) Uiso 1 1 calc R .
O3 O 0.53753(10) 0.60245(10) 0.4937(4) 0.0707(9) Uani 1 1 d . U
C3 C 0.43448(13) 0.55407(12) 0.4775(3) 0.0449(7) Uani 1 1 d . U
H3 H 0.4490 0.5342 0.4800 0.040(9) Uiso 1 1 calc R .
O4 O 0.54040(8) 0.67424(8) 0.4804(2) 0.0421(5) Uani 1 1 d . U
C4 C 0.46359(12) 0.60452(12) 0.4820(3) 0.0420(7) Uani 1 1 d . U
O5 O 0.65962(8) 0.76882(9) 0.5578(2) 0.0462(6) Uani 1 1 d . U
H5 H 0.6766 0.7987 0.5444 0.047(11) Uiso 1 1 calc R .
C5 C 0.44283(14) 0.63360(15) 0.4781(4) 0.0583(10) Uani 1 1 d . U
H5A H 0.4627 0.6679 0.4820 0.049(11) Uiso 1 1 calc R .
O6 O 0.90956(15) 0.82192(15) 0.5494(4) 0.0817(10) Uani 1 1 d . U
C6 C 0.39308(16) 0.61262(17) 0.4686(6) 0.0735(14) Uani 1 1 d . U
H6 H 0.3783 0.6322 0.4647 0.082(17) Uiso 1 1 calc R .
O7 O 0.9576(2) 0.8922(3) 0.4970(10) 0.181(4) Uani 1 1 d . U
C7 C 0.51761(13) 0.62583(12) 0.4864(3) 0.0442(7) Uani 1 1 d . U
O8 O 0.78084(8) 0.95133(8) 0.51244(19) 0.0387(5) Uani 1 1 d . U
C8 C 0.59354(12) 0.70051(12) 0.4794(3) 0.0411(7) Uani 1 1 d . U
H8 H 0.6073 0.6835 0.5240 0.039(10) Uiso 1 1 calc R .
O9 O 0.72166(9) 0.87343(9) 0.5186(2) 0.0510(6) Uani 1 1 d . U
C9 C 0.61050(11) 0.70877(12) 0.3585(3) 0.0418(7) Uani 1 1 d . U
O10 O 0.73095(9) 1.02550(10) 0.4136(2) 0.0512(6) Uani 1 1 d . U
H10 H 0.7176 1.0059 0.3600 0.077 Uiso 1 1 calc R U
C10 C 0.61536(13) 0.67775(13) 0.2837(3) 0.0476(8) Uani 1 1 d . U
H10A H 0.6090 0.6466 0.3076 0.075(16) Uiso 1 1 calc R .
C11 C 0.62942(16) 0.69300(16) 0.1754(4) 0.0577(9) Uani 1 1 d . U
H11 H 0.6322 0.6719 0.1230 0.087(18) Uiso 1 1 calc R .
C12 C 0.63973(18) 0.73884(18) 0.1402(4) 0.0613(10) Uani 1 1 d . U
H12 H 0.6503 0.7490 0.0648 0.071(15) Uiso 1 1 calc R .
C13 C 0.63465(15) 0.76979(16) 0.2142(3) 0.0543(9) Uani 1 1 d . U
H13 H 0.6412 0.8009 0.1898 0.060(12) Uiso 1 1 calc R .
C14 C 0.61998(12) 0.75466(13) 0.3240(3) 0.0434(7) Uani 1 1 d . U
C15 C 0.61005(12) 0.78014(12) 0.4188(3) 0.0434(7) Uani 1 1 d . U
H15A H 0.5782 0.7781 0.4089 0.054(12) Uiso 1 1 calc R .
H15B H 0.6357 0.8147 0.4233 0.064(14) Uiso 1 1 calc R .
C16 C 0.61031(11) 0.75218(12) 0.5250(3) 0.0404(7) Uani 1 1 d . U
C17 C 0.57981(12) 0.75372(13) 0.6244(3) 0.0471(8) Uani 1 1 d . U
H17 H 0.5467 0.7437 0.5943 0.044(10) Uiso 1 1 calc R .
C18 C 0.57735(17) 0.82900(16) 0.6734(4) 0.0597(10) Uani 1 1 d . U
H18A H 0.5451 0.8146 0.6456 0.069(15) Uiso 1 1 calc R .
H18B H 0.5927 0.8610 0.7036 0.061(13) Uiso 1 1 calc R .
C19 C 0.60070(14) 0.80469(14) 0.6703(3) 0.0491(8) Uani 1 1 d . U
H19 H 0.6329 0.8202 0.6989 0.054(12) Uiso 1 1 calc R .
C20 C 0.57363(16) 0.71885(14) 0.7194(3) 0.0572(10) Uani 1 1 d . U
C21 C 0.5277(2) 0.6830(2) 0.7530(5) 0.099(2) Uani 1 1 d . U
H21 H 0.4995 0.6800 0.7175 0.056(12) Uiso 1 1 calc R .
C22 C 0.5235(4) 0.6508(3) 0.8416(7) 0.125(3) Uani 1 1 d . U
H22 H 0.4922 0.6255 0.8631 0.30(10) Uiso 1 1 calc R .
C23 C 0.5634(4) 0.6553(2) 0.8966(6) 0.104(2) Uani 1 1 d . U
H23 H 0.5600 0.6339 0.9566 0.40(16) Uiso 1 1 calc R .
C24 C 0.6067(3) 0.6900(2) 0.8643(4) 0.0823(16) Uani 1 1 d . U
H24 H 0.6345 0.6933 0.9019 0.9(5) Uiso 1 1 calc R .
C25 C 0.61286(19) 0.72164(17) 0.7778(4) 0.0589(10) Uani 1 1 d . U
H25 H 0.6448 0.7460 0.7575 0.069(15) Uiso 1 1 calc R .
C26 C 0.87847(16) 0.87241(17) 0.5178(4) 0.0608(10) Uani 1 1 d . U
C27 C 0.83151(14) 0.83414(14) 0.5217(3) 0.0495(8) Uani 1 1 d . U
H27 H 0.8248 0.8015 0.5264 0.059 Uiso 1 1 calc R U
C28 C 0.79448(13) 0.84507(12) 0.5186(3) 0.0433(7) Uani 1 1 d . U
H28 H 0.7616 0.8196 0.5199 0.052 Uiso 1 1 calc R U
C29 C 0.80500(12) 0.89295(12) 0.5137(3) 0.0408(7) Uani 1 1 d . U
C30 C 0.85287(14) 0.93054(14) 0.5080(5) 0.0592(11) Uani 1 1 d . U
H30 H 0.8601 0.9633 0.5033 0.071 Uiso 1 1 calc R U
C31 C 0.88966(16) 0.91971(17) 0.5093(6) 0.0784(16) Uani 1 1 d . U
H31 H 0.9226 0.9449 0.5043 0.094 Uiso 1 1 calc R U
C32 C 0.76439(12) 0.90376(12) 0.5147(3) 0.0391(7) Uani 1 1 d . U
C33 C 0.74447(11) 0.96674(12) 0.5093(3) 0.0394(7) Uani 1 1 d . U
H33 H 0.7151 0.9438 0.4647 0.047 Uiso 1 1 calc R U
C34 C 0.76907(12) 1.01892(12) 0.4608(3) 0.0426(7) Uani 1 1 d . U
C35 C 0.79056(13) 1.05201(12) 0.5659(3) 0.0458(7) Uani 1 1 d . U
H35A H 0.8248 1.0607 0.5783 0.055 Uiso 1 1 calc R U
H35B H 0.7889 1.0821 0.5576 0.055 Uiso 1 1 calc R U
C36 C 0.80703(13) 1.02970(14) 0.3681(3) 0.0475(8) Uani 1 1 d . U
H36 H 0.8354 1.0304 0.4065 0.057 Uiso 1 1 calc R U
C37 C 0.82562(17) 1.08003(17) 0.3182(4) 0.0622(10) Uani 1 1 d . U
H37 H 0.8019 1.0863 0.2864 0.075 Uiso 1 1 calc R U
C38 C 0.8693(2) 1.11457(19) 0.3143(5) 0.0823(16) Uani 1 1 d . U
H38A H 0.8945 1.1103 0.3449 0.099 Uiso 1 1 calc R U
H38B H 0.8767 1.1447 0.2808 0.099 Uiso 1 1 calc R U
C39 C 0.79125(14) 0.99183(15) 0.2752(3) 0.0514(8) Uani 1 1 d . U
C40 C 0.8237(2) 0.9767(2) 0.2422(5) 0.0811(15) Uani 1 1 d . U
H40 H 0.8545 0.9902 0.2784 0.097 Uiso 1 1 calc R U
C41 C 0.8122(3) 0.9428(3) 0.1591(6) 0.101(2) Uani 1 1 d . U
H41 H 0.8348 0.9330 0.1379 0.121 Uiso 1 1 calc R U
C42 C 0.7671(2) 0.9226(3) 0.1049(5) 0.0880(17) Uani 1 1 d . U
H42 H 0.7588 0.8987 0.0479 0.106 Uiso 1 1 calc R U
C43 C 0.73497(19) 0.9378(2) 0.1351(4) 0.0753(14) Uani 1 1 d . U
H43 H 0.7044 0.9245 0.0982 0.090 Uiso 1 1 calc R U
C44 C 0.74717(16) 0.97257(19) 0.2197(4) 0.0628(10) Uani 1 1 d . U
C45 C 0.75870(12) 1.02122(13) 0.6614(3) 0.0430(7) Uani 1 1 d . U
C46 C 0.75475(14) 1.03476(15) 0.7710(4) 0.0511(8) Uani 1 1 d . U
H46 H 0.7733 1.0677 0.7941 0.061 Uiso 1 1 calc R U
C47 C 0.72356(16) 0.99965(16) 0.8454(4) 0.0564(9) Uani 1 1 d . U
H47 H 0.7209 1.0085 0.9208 0.068 Uiso 1 1 calc R U
C48 C 0.69580(16) 0.95127(17) 0.8118(4) 0.0584(9) Uani 1 1 d . U
H48 H 0.6739 0.9276 0.8636 0.070 Uiso 1 1 calc R U
C49 C 0.70014(13) 0.93770(14) 0.7035(3) 0.0491(8) Uani 1 1 d . U
H49 H 0.6817 0.9047 0.6806 0.059 Uiso 1 1 calc R U
C50 C 0.73176(12) 0.97282(12) 0.6286(3) 0.0404(7) Uani 1 1 d . U

loop_
_atom_site_aniso_label
_atom_site_aniso_U_11
_atom_site_aniso_U_22
_atom_site_aniso_U_33
_atom_site_aniso_U_23
_atom_site_aniso_U_13
_atom_site_aniso_U_12
O1 0.0389(15) 0.061(2) 0.119(3) 0.0187(18) -0.0082(16) -0.0028(15)
N1 0.0326(18) 0.064(3) 0.141(4) -0.007(2) 0.000(2) 0.0141(18)
C1 0.0313(18) 0.047(2) 0.086(3) -0.0058(19) -0.0017(17) 0.0102(16)
O2 0.051(2) 0.086(3) 0.327(9) -0.034(4) -0.022(4) 0.036(2)
N2 0.050(2) 0.070(3) 0.156(5) 0.007(3) 0.004(2) 0.043(2)
C2 0.0379(18) 0.0353(17) 0.0593(19) 0.0001(14) 0.0000(14) 0.0080(14)
O3 0.0403(14) 0.0370(13) 0.136(3) 0.0073(15) 0.0065(16) 0.0201(12)
C3 0.0400(17) 0.0317(16) 0.0586(18) 0.0026(13) 0.0057(14) 0.0145(13)
O4 0.0278(11) 0.0300(11) 0.0650(14) -0.0023(9) -0.0034(9) 0.0118(9)
C4 0.0352(16) 0.0335(16) 0.0530(18) -0.0034(13) 0.0002(13) 0.0140(13)
O5 0.0279(11) 0.0374(12) 0.0668(14) -0.0004(10) -0.0084(10) 0.0115(10)
C5 0.0338(18) 0.0376(18) 0.101(3) -0.0109(18) -0.0037(18) 0.0158(15)
O6 0.083(2) 0.082(2) 0.113(3) -0.010(2) -0.012(2) 0.066(2)
C6 0.035(2) 0.042(2) 0.142(5) -0.012(2) -0.004(2) 0.0176(17)
O7 0.061(3) 0.121(4) 0.387(11) 0.056(6) 0.035(4) 0.064(3)
C7 0.0351(16) 0.0331(16) 0.0632(19) -0.0024(13) 0.0006(13) 0.0163(14)
O8 0.0289(10) 0.0322(11) 0.0553(12) 0.0006(9) -0.0020(9) 0.0155(9)
C8 0.0275(15) 0.0332(15) 0.0605(18) -0.0011(13) -0.0046(13) 0.0136(12)
O9 0.0299(12) 0.0353(12) 0.0817(17) -0.0002(11) 0.0006(11) 0.0117(10)
C9 0.0281(14) 0.0370(16) 0.0588(18) -0.0032(13) -0.0035(13) 0.0152(13)
O10 0.0429(13) 0.0546(15) 0.0645(15) 0.0090(12) -0.0029(11) 0.0306(12)
C10 0.0355(16) 0.0396(17) 0.071(2) -0.0049(15) -0.0022(15) 0.0209(14)
C11 0.054(2) 0.057(2) 0.070(2) -0.0085(18) -0.0001(18) 0.0340(19)
C12 0.063(2) 0.067(3) 0.061(2) 0.0043(19) 0.0066(18) 0.038(2)
C13 0.052(2) 0.051(2) 0.064(2) 0.0073(17) 0.0014(17) 0.0286(17)
C14 0.0354(16) 0.0391(17) 0.0577(18) -0.0033(14) -0.0063(13) 0.0201(14)
C15 0.0358(16) 0.0363(16) 0.0593(18) -0.0026(14) -0.0041(14) 0.0189(14)
C16 0.0297(15) 0.0342(16) 0.0548(17) -0.0036(13) -0.0053(13) 0.0141(13)
C17 0.0323(15) 0.0411(18) 0.063(2) -0.0065(14) -0.0035(14) 0.0144(14)
C18 0.058(2) 0.052(2) 0.072(2) -0.0084(18) -0.0037(19) 0.0286(19)
C19 0.0428(18) 0.0421(18) 0.058(2) -0.0068(15) -0.0044(15) 0.0177(15)
C20 0.056(2) 0.0389(18) 0.063(2) -0.0080(15) 0.0058(17) 0.0139(16)
C21 0.071(3) 0.080(4) 0.083(3) 0.014(3) 0.004(3) -0.008(3)
C22 0.120(6) 0.077(4) 0.096(4) 0.021(3) 0.007(4) -0.014(4)
C23 0.145(6) 0.066(3) 0.080(4) 0.009(3) 0.012(4) 0.036(4)
C24 0.134(5) 0.073(3) 0.062(2) 0.007(2) 0.018(3) 0.068(3)
C25 0.074(3) 0.060(2) 0.058(2) -0.0029(17) 0.0029(19) 0.045(2)
C26 0.048(2) 0.054(2) 0.094(3) 0.003(2) 0.0058(19) 0.0348(19)
C27 0.050(2) 0.0390(18) 0.065(2) -0.0001(15) 0.0027(16) 0.0269(16)
C28 0.0383(17) 0.0358(16) 0.0543(18) -0.0013(13) 0.0027(13) 0.0174(14)
C29 0.0313(15) 0.0353(16) 0.0540(17) 0.0000(13) -0.0001(12) 0.0152(13)
C30 0.0321(17) 0.0356(18) 0.109(3) 0.0007(19) 0.0011(18) 0.0161(15)
C31 0.0321(19) 0.046(2) 0.156(5) 0.002(3) 0.000(2) 0.0186(17)
C32 0.0308(15) 0.0324(15) 0.0518(17) -0.0011(12) -0.0008(12) 0.0141(13)
C33 0.0277(14) 0.0356(15) 0.0545(16) 0.0024(13) -0.0014(12) 0.0156(13)
C34 0.0337(15) 0.0386(17) 0.0583(18) 0.0053(13) -0.0028(13) 0.0203(13)
C35 0.0381(17) 0.0348(16) 0.065(2) 0.0027(14) -0.0008(14) 0.0188(14)
C36 0.0338(16) 0.0479(19) 0.0595(18) 0.0108(15) 0.0020(14) 0.0195(15)
C37 0.056(2) 0.055(2) 0.071(2) 0.0179(19) 0.0030(18) 0.0242(19)
C38 0.084(3) 0.055(3) 0.071(3) 0.012(2) -0.007(2) 0.007(2)
C39 0.0436(18) 0.056(2) 0.0539(19) 0.0108(16) 0.0060(15) 0.0242(17)
C40 0.063(3) 0.110(4) 0.081(3) -0.022(3) -0.005(2) 0.052(3)
C41 0.087(4) 0.150(7) 0.086(4) -0.037(4) -0.002(3) 0.074(4)
C42 0.085(4) 0.103(4) 0.069(3) -0.023(3) 0.000(3) 0.041(3)
C43 0.059(3) 0.090(4) 0.064(2) -0.011(2) 0.001(2) 0.027(3)
C44 0.050(2) 0.073(3) 0.061(2) -0.0012(19) -0.0046(17) 0.027(2)
C45 0.0344(16) 0.0390(17) 0.0606(18) 0.0013(14) -0.0026(14) 0.0222(14)
C46 0.0461(19) 0.0466(19) 0.069(2) -0.0032(16) 0.0010(16) 0.0291(16)
C47 0.056(2) 0.058(2) 0.062(2) -0.0018(17) 0.0066(17) 0.0340(19)
C48 0.054(2) 0.055(2) 0.068(2) 0.0111(18) 0.0175(18) 0.0287(19)
C49 0.0378(17) 0.0392(18) 0.067(2) 0.0024(15) 0.0040(15) 0.0168(15)
C50 0.0298(14) 0.0394(16) 0.0563(17) 0.0006(13) -0.0007(12) 0.0206(13)

loop_
_atom_type_symbol
_atom_type_description
_atom_type_scat_dispersion_real
_atom_type_scat_dispersion_imag
_atom_type_scat_source
C C 0.0181 0.0091 'International Tables Vol C Tables 4.2.6.8 and 6.1.1.4'
H H 0.0000 0.0000 'International Tables Vol C Tables 4.2.6.8 and 6.1.1.4'
N N 0.0311 0.0180 'International Tables Vol C Tables 4.2.6.8 and 6.1.1.4'
O O 0.0492 0.0322 'International Tables Vol C Tables 4.2.6.8 and 6.1.1.4'
Cl Cl 0.3639 0.7018 'International Tables Vol C Tables 4.2.6.8 and 6.1.1.4'

loop_
_geom_angle_atom_site_label_1
_geom_angle_atom_site_label_2
_geom_angle_atom_site_label_3
_geom_angle
O1 N1 O2 122.2(4)
O1 N1 C1 119.2(4)
O2 N1 C1 118.2(4)
C6 C1 C2 123.0(4)
C6 C1 N1 118.3(4)
C2 C1 N1 118.7(4)
O6 N2 O7 121.8(5)
O6 N2 C26 120.5(4)
O7 N2 C26 117.6(5)
C1 C2 C3 118.1(3)
C1 C2 H2A 120.9
C3 C2 H2A 120.9
C2 C3 C4 120.1(3)
C2 C3 H3 119.9
C4 C3 H3 119.9
C7 O4 C8 117.7(3)
C5 C4 C3 120.3(3)
C5 C4 C7 121.5(3)
C3 C4 C7 118.2(3)
C16 O5 H5 109.5
C6 C5 C4 119.7(4)
C6 C5 H5A 120.1
C4 C5 H5A 120.1
C1 C6 C5 118.7(4)
C1 C6 H6 120.6
C5 C6 H6 120.6
O3 C7 O4 124.7(3)
O3 C7 C4 124.4(3)
O4 C7 C4 111.0(3)
C32 O8 C33 117.0(2)
O4 C8 C9 108.6(3)
O4 C8 C16 106.8(3)
C9 C8 C16 104.0(3)
O4 C8 H8 112.3
C9 C8 H8 112.3
C16 C8 H8 112.3
C10 C9 C14 121.0(3)
C10 C9 C8 129.6(3)
C14 C9 C8 109.4(3)
C34 O10 H10 109.5
C11 C10 C9 118.5(4)
C11 C10 H10A 120.7
C9 C10 H10A 120.7
C10 C11 C12 121.3(4)
C10 C11 H11 119.4
C12 C11 H11 119.4
C13 C12 C11 120.4(4)
C13 C12 H12 119.8
C11 C12 H12 119.8
C14 C13 C12 119.0(4)
C14 C13 H13 120.5
C12 C13 H13 120.5
C13 C14 C9 119.8(3)
C13 C14 C15 129.5(3)
C9 C14 C15 110.6(3)
C14 C15 C16 103.4(3)
C14 C15 H15A 111.1
C16 C15 H15A 111.1
C14 C15 H15B 111.1
C16 C15 H15B 111.1
H15A C15 H15B 109.0
O5 C16 C15 109.1(3)
O5 C16 C17 111.9(3)
C15 C16 C17 114.7(3)
O5 C16 C8 102.6(2)
C15 C16 C8 103.3(3)
C17 C16 C8 114.3(3)
C19 C17 C20 110.1(3)
C19 C17 C16 111.2(3)
C20 C17 C16 113.2(3)
C19 C17 H17 107.3
C20 C17 H17 107.3
C16 C17 H17 107.3
C19 C18 H18A 120.0
C19 C18 H18B 120.0
H18A C18 H18B 120.0
C18 C19 C17 124.5(4)
C18 C19 H19 117.7
C17 C19 H19 117.7
C21 C20 C25 117.0(5)
C21 C20 C17 120.6(5)
C25 C20 C17 122.4(4)
C20 C21 C22 118.9(7)
C20 C21 H21 120.6
C22 C21 H21 120.6
C23 C22 C21 121.7(7)
C23 C22 H22 119.1
C21 C22 H22 119.1
C24 C23 C22 118.4(7)
C24 C23 H23 120.8
C22 C23 H23 120.8
C23 C24 C25 122.3(7)
C23 C24 H24 118.8
C25 C24 H24 118.8
C24 C25 C20 121.7(5)
C24 C25 H25 119.1
C20 C25 H25 119.1
C31 C26 C27 123.1(4)
C31 C26 N2 119.4(4)
C27 C26 N2 117.5(4)
C26 C27 C28 117.4(3)
C26 C27 H27 121.3
C28 C27 H27 121.3
C27 C28 C29 120.5(3)
C27 C28 H28 119.7
C29 C28 H28 119.7
C28 C29 C30 120.4(3)
C28 C29 C32 119.4(3)
C30 C29 C32 120.3(3)
C31 C30 C29 119.2(4)
C31 C30 H30 120.4
C29 C30 H30 120.4
C26 C31 C30 119.4(4)
C26 C31 H31 120.3
C30 C31 H31 120.3
O9 C32 O8 123.5(3)
O9 C32 C29 124.9(3)
O8 C32 C29 111.6(3)
O8 C33 C50 109.1(3)
O8 C33 C34 107.9(2)
C50 C33 C34 103.5(3)
O8 C33 H33 112.0
C50 C33 H33 112.0
C34 C33 H33 112.0
O10 C34 C36 108.4(3)
O10 C34 C33 106.7(3)
C36 C34 C33 115.0(3)
O10 C34 C35 109.2(3)
C36 C34 C35 112.9(3)
C33 C34 C35 104.3(3)
C45 C35 C34 103.5(3)
C45 C35 H35A 111.1
C34 C35 H35A 111.1
C45 C35 H35B 111.1
C34 C35 H35B 111.1
H35A C35 H35B 109.0
C39 C36 C37 110.8(3)
C39 C36 C34 115.3(3)
C37 C36 C34 111.1(3)
C39 C36 H36 106.3
C37 C36 H36 106.3
C34 C36 H36 106.3
C38 C37 C36 127.3(5)
C38 C37 H37 116.3
C36 C37 H37 116.3
C37 C38 H38A 120.0
C37 C38 H38B 120.0
H38A C38 H38B 120.0
C44 C39 C40 118.4(4)
C44 C39 C36 123.7(4)
C40 C39 C36 117.9(4)
C41 C40 C39 121.3(5)
C41 C40 H40 119.4
C39 C40 H40 119.4
C40 C41 C42 120.1(6)
C40 C41 H41 119.9
C42 C41 H41 119.9
C43 C42 C41 119.4(5)
C43 C42 H42 120.3
C41 C42 H42 120.3
C42 C43 C44 120.1(5)
C42 C43 H43 119.9
C44 C43 H43 119.9
C39 C44 C43 120.6(5)
C50 C45 C46 120.1(3)
C50 C45 C35 110.7(3)
C46 C45 C35 129.2(3)
C47 C46 C45 118.9(4)
C47 C46 H46 120.5
C45 C46 H46 120.5
C46 C47 C48 120.9(4)
C46 C47 H47 119.5
C48 C47 H47 119.5
C49 C48 C47 120.2(4)
C49 C48 H48 119.9
C47 C48 H48 119.9
C48 C49 C50 119.1(4)
C48 C49 H49 120.4
C50 C49 H49 120.4
C49 C50 C45 120.8(3)
C49 C50 C33 128.9(3)
C45 C50 C33 110.3(3)

loop_
_geom_bond_atom_site_label_1
_geom_bond_atom_site_label_2
_geom_bond_distance
O1 N1 1.201(6)
N1 O2 1.213(7)
N1 C1 1.475(5)
C1 C6 1.372(6)
C1 C2 1.373(6)
N2 O6 1.177(6)
N2 O7 1.197(8)
N2 C26 1.465(5)
C2 C3 1.376(5)
C2 H2A 0.9500
O3 C7 1.197(5)
C3 C4 1.396(5)
C3 H3 0.9500
O4 C7 1.336(4)
O4 C8 1.464(4)
C4 C5 1.380(5)
C4 C7 1.500(5)
O5 C16 1.435(4)
O5 H5 0.8400
C5 C6 1.381(6)
C5 H5A 0.9500
C6 H6 0.9500
O8 C32 1.331(4)
O8 C33 1.465(4)
C8 C9 1.503(5)
C8 C16 1.549(4)
C8 H8 1.0000
O9 C32 1.212(4)
C9 C10 1.389(5)
C9 C14 1.395(5)
O10 C34 1.442(4)
O10 H10 0.8400
C10 C11 1.361(6)
C10 H10A 0.9500
C11 C12 1.389(7)
C11 H11 0.9500
C12 C13 1.385(6)
C12 H12 0.9500
C13 C14 1.381(6)
C13 H13 0.9500
C14 C15 1.506(5)
C15 C16 1.540(5)
C15 H15A 0.9900
C15 H15B 0.9900
C16 C17 1.539(5)
C17 C19 1.512(5)
C17 C20 1.520(6)
C17 H17 1.0000
C18 C19 1.313(6)
C18 H18A 0.9500
C18 H18B 0.9500
C19 H19 0.9500
C20 C21 1.388(7)
C20 C25 1.389(7)
C21 C22 1.423(11)
C21 H21 0.9500
C22 C23 1.369(14)
C22 H22 0.9500
C23 C24 1.318(11)
C23 H23 0.9500
C24 C25 1.378(7)
C24 H24 0.9500
C25 H25 0.9500
C26 C31 1.366(7)
C26 C27 1.377(6)
C27 C28 1.385(5)
C27 H27 0.9500
C28 C29 1.387(5)
C28 H28 0.9500
C29 C30 1.390(5)
C29 C32 1.493(5)
C30 C31 1.375(6)
C30 H30 0.9500
C31 H31 0.9500
C33 C50 1.505(5)
C33 C34 1.548(4)
C33 H33 1.0000
C34 C36 1.537(5)
C34 C35 1.548(5)
C35 C45 1.505(5)
C35 H35A 0.9900
C35 H35B 0.9900
C36 C39 1.517(6)
C36 C37 1.521(5)
C36 H36 1.0000
C37 C38 1.269(7)
C37 H37 0.9500
C38 H38A 0.9500
C38 H38B 0.9500
C39 C44 1.383(6)
C39 C40 1.395(7)
C40 C41 1.366(9)
C40 H40 0.9500
C41 C42 1.398(10)
C41 H41 0.9500
C42 C43 1.377(9)
C42 H42 0.9500
C43 C44 1.395(7)
C43 H43 0.9500
C45 C50 1.391(5)
C45 C46 1.390(6)
C46 C47 1.378(6)
C46 H46 0.9500
C47 C48 1.395(7)
C47 H47 0.9500
C48 C49 1.379(6)
C48 H48 0.9500
C49 C50 1.385(5)
C49 H49 0.9500

loop_
_platon_squeeze_void_nr
_platon_squeeze_void_average_x
_platon_squeeze_void_average_y
_platon_squeeze_void_average_z
_platon_squeeze_void_volume
_platon_squeeze_void_count_electrons
_platon_squeeze_void_content
1 0.000 0.000 0.146 334 36 ' '
2 0.000 0.000 0.649 18 0 ' '
3 0.067 0.515 0.961 8 0 ' '
4 0.115 0.267 0.294 8 0 ' '
5 0.151 0.885 0.294 9 0 ' '
6 0.333 0.667 0.813 337 36 ' '
7 0.333 0.667 0.316 18 0 ' '
8 0.400 0.182 0.627 9 0 ' '
9 0.449 0.933 0.961 8 0 ' '
10 0.485 0.551 0.961 8 0 ' '
11 0.667 0.333 0.480 338 36 ' '
12 0.667 0.333 0.983 18 0 ' '
13 0.733 0.849 0.294 8 0 ' '
14 0.782 0.600 0.627 9 0 ' '
15 0.818 0.218 0.627 9 0 ' '
